data_1553993
loop_
_publ_author_name
'Rosokha, Sergiy V.'
'Loboda, Eric A.'

_publ_section_title
;
 Interplay of Halogen and \p-\p Charge-Transfer Bondings in Intermolecular
 Associates of Bromo- or Iododinitrobenzene with
 Tetramethyl-p-phenylenediamine.
;
_journal_issue 16
_journal_name_full 'The journal of physical chemistry. A'
_journal_page_first 3833
_journal_page_last 3842
_journal_paper_doi 10.1021/acs.jpca.5b01600
_journal_volume 119
_journal_year 2015
_chemical_formula_moiety 'C6 H3 Br N2 O4, C10 H16 N2'
_chemical_formula_sum 'C16 H19 Br N4 O4'
_chemical_formula_weight 411.26
_space_group_crystal_system triclinic
_space_group_IT_number 2
_space_group_name_Hall '-P 1'
_space_group_name_H-M_alt 'P -1'
_atom_sites_solution_hydrogens difmap
_atom_sites_solution_primary direct
_audit_creation_date 2014-03-12
_audit_creation_method
;
Olex2 1.2
(compiled 2014.02.28 svn.r2899 for OlexSys, GUI svn.r4781)
;
_cell_angle_alpha 94.6594(13)
_cell_angle_beta 93.2402(14)
_cell_angle_gamma 90.2781(14)
_cell_formula_units_Z 2
_cell_length_a 6.9478(2)
_cell_length_b 8.2799(2)
_cell_length_c 15.0522(4)
_cell_measurement_reflns_used 7025
_cell_measurement_temperature 100(2)
_cell_measurement_theta_max 32.590
_cell_measurement_theta_min 2.937
_cell_volume 861.63(4)
_computing_cell_refinement 'SAINT V7.23A (Bruker, 2005)'
_computing_data_collection 'APEX2 V2.1-4 (Bruker, 2007)'
_computing_data_reduction 'Bruker SAINT'
_computing_molecular_graphics 'Olex2 (Dolomanov et al., 2009)'
_computing_publication_material 'Olex2 (Dolomanov et al., 2009)'
_computing_structure_refinement 'ShelXL (Sheldrick, 2008)'
_computing_structure_solution 'ShelXT (Sheldrick, 2008)'
_diffrn_ambient_temperature 99.95
_diffrn_detector_area_resol_mean 8
_diffrn_measured_fraction_theta_full 0.998
_diffrn_measured_fraction_theta_max 0.980
_diffrn_measurement_device_type 'Bruker Kappa APEX CCD area detector'
_diffrn_measurement_method '\w and \f scans'
_diffrn_radiation_monochromator graphite
_diffrn_radiation_type MoK\a
_diffrn_radiation_wavelength 0.71073
_diffrn_reflns_av_R_equivalents 0.0589
_diffrn_reflns_av_unetI/netI 0.0685
_diffrn_reflns_Laue_measured_fraction_full 0.998
_diffrn_reflns_Laue_measured_fraction_max 0.980
_diffrn_reflns_limit_h_max 10
_diffrn_reflns_limit_h_min -4
_diffrn_reflns_limit_k_max 12
_diffrn_reflns_limit_k_min -12
_diffrn_reflns_limit_l_max 22
_diffrn_reflns_limit_l_min -22
_diffrn_reflns_number 15322
_diffrn_reflns_point_group_measured_fraction_full 0.998
_diffrn_reflns_point_group_measured_fraction_max 0.980
_diffrn_reflns_theta_full 25.242
_diffrn_reflns_theta_max 32.739
_diffrn_reflns_theta_min 2.937
_diffrn_source 'sealed tube'
_exptl_absorpt_coefficient_mu 2.415
_exptl_absorpt_correction_T_max 0.7464
_exptl_absorpt_correction_T_min 0.6326
_exptl_absorpt_correction_type multi-scan
_exptl_absorpt_process_details
;
SADABS-2012/1 (Bruker,2012) was used for absorption correction.
wR2(int) was 0.0962 before and 0.0756 after correction.
The Ratio of minimum to maximum transmission is 0.8475.
The \l/2 correction factor is 0.0015.
;
_exptl_crystal_colour black
_exptl_crystal_density_diffrn 1.585
_exptl_crystal_description needle
_exptl_crystal_F_000 420
_exptl_crystal_size_max 0.559
_exptl_crystal_size_mid 0.141
_exptl_crystal_size_min 0.08
_refine_diff_density_max 0.578
_refine_diff_density_min -1.003
_refine_diff_density_rms 0.105
_refine_ls_extinction_method none
_refine_ls_goodness_of_fit_ref 1.023
_refine_ls_hydrogen_treatment refall
_refine_ls_matrix_type full
_refine_ls_number_parameters 302
_refine_ls_number_reflns 6247
_refine_ls_number_restraints 0
_refine_ls_restrained_S_all 1.023
_refine_ls_R_factor_all 0.0498
_refine_ls_R_factor_gt 0.0393
_refine_ls_shift/su_max 0.001
_refine_ls_shift/su_mean 0.000
_refine_ls_structure_factor_coef Fsqd
_refine_ls_weighting_details 'w=1/[\s^2^(Fo^2^)+(0.0498P)^2^] where P=(Fo^2^+2Fc^2^)/3'
_refine_ls_weighting_scheme calc
_refine_ls_wR_factor_gt 0.0986
_refine_ls_wR_factor_ref 0.1039
_reflns_Friedel_coverage 0.000
_reflns_number_gt 5295
_reflns_number_total 6247
_reflns_threshold_expression 'I > 2\s(I)'
_cod_data_source_file jp5b01600_si_003.cif
_cod_data_source_block n3383
_cod_database_code 1553993
_shelxl_version_number 2013-4
_shelx_space_group_comment
;
The symmetry employed for this shelxl refinement is uniquely defined
by the following loop, which should always be used as a source of
symmetry information in preference to the above space-group names.
They are only intended as comments.
;
_shelx_estimated_absorpt_t_max 0.830
_shelx_estimated_absorpt_t_min 0.345
_olex2_refinement_description
;
;
_olex2_computing_structure_refinement_long 'ShelXL (Sheldrick, 2008)'

loop_
_space_group_symop_operation_xyz
'x, y, z'
'-x, -y, -z'

loop_
_atom_site_label
_atom_site_type_symbol
_atom_site_fract_x
_atom_site_fract_y
_atom_site_fract_z
_atom_site_U_iso_or_equiv
_atom_site_adp_type
_atom_site_occupancy
_atom_site_site_symmetry_order
_atom_site_calc_flag
Br1 Br 0.47075(3) 0.28739(2) 0.06252(2) 0.02038(6) Uani 1 1 d
O1 O 0.3178(2) 0.39257(15) 0.40614(9) 0.0257(3) Uani 1 1 d
O2 O 0.3484(2) 0.16758(16) 0.46946(8) 0.0248(3) Uani 1 1 d
O3 O 0.4445(2) -0.32798(16) 0.28785(10) 0.0283(3) Uani 1 1 d
O4 O 0.5409(2) -0.31756(16) 0.15404(10) 0.0282(3) Uani 1 1 d
N1 N 0.3502(2) 0.24723(17) 0.40423(10) 0.0179(3) Uani 1 1 d
N2 N 0.4825(2) -0.25400(16) 0.22381(10) 0.0201(3) Uani 1 1 d
C1 C 0.4488(2) 0.17193(18) 0.16468(10) 0.0137(3) Uani 1 1 d
C2 C 0.4067(2) 0.25400(18) 0.24515(11) 0.0144(3) Uani 1 1 d
C3 C 0.3923(2) 0.16315(18) 0.31782(10) 0.0142(3) Uani 1 1 d
C4 C 0.4161(3) -0.00295(19) 0.31392(11) 0.0160(3) Uani 1 1 d
C5 C 0.4573(2) -0.07796(18) 0.23132(11) 0.0152(3) Uani 1 1 d
C6 C 0.4764(2) 0.00531(19) 0.15654(11) 0.0158(3) Uani 1 1 d
H4 H 0.399(4) -0.058(3) 0.3640(15) 0.024(6) Uiso 1 1 d
H6 H 0.498(4) -0.056(3) 0.1020(16) 0.029(6) Uiso 1 1 d
N3 N 0.7921(2) 0.26553(16) 0.39235(9) 0.0151(3) Uani 1 1 d
N4 N 1.0671(2) -0.23141(16) 0.15080(9) 0.0166(3) Uani 1 1 d
C7 C 0.8665(2) 0.14483(18) 0.33293(10) 0.0126(3) Uani 1 1 d
C8 C 0.8898(3) -0.01487(18) 0.35672(10) 0.0150(3) Uani 1 1 d
C9 C 0.9514(3) -0.13773(19) 0.29694(11) 0.0157(3) Uani 1 1 d
C10 C 0.9917(2) -0.10942(18) 0.20924(10) 0.0135(3) Uani 1 1 d
C11 C 0.9665(2) 0.04948(18) 0.18495(10) 0.0141(3) Uani 1 1 d
C12 C 0.9079(2) 0.17352(18) 0.24556(10) 0.0138(3) Uani 1 1 d
C13 C 0.8088(3) 0.43273(19) 0.36990(12) 0.0186(3) Uani 1 1 d
C14 C 0.8199(3) 0.2460(2) 0.48729(11) 0.0202(3) Uani 1 1 d
C15 C 1.0590(3) -0.2030(2) 0.05642(12) 0.0228(4) Uani 1 1 d
C16 C 1.0329(3) -0.3990(2) 0.16814(13) 0.0229(4) Uani 1 1 d
H16A H 0.901(4) -0.425(3) 0.1660(16) 0.029(7) Uiso 1 1 d
H8 H 0.863(3) -0.044(3) 0.4120(15) 0.020(5) Uiso 1 1 d
H9 H 0.963(3) -0.245(3) 0.3178(13) 0.016(5) Uiso 1 1 d
H16B H 1.101(4) -0.472(3) 0.1238(15) 0.026(6) Uiso 1 1 d
H13A H 0.940(4) 0.460(3) 0.3644(14) 0.018(5) Uiso 1 1 d
H13B H 0.747(4) 0.504(3) 0.4123(16) 0.028(6) Uiso 1 1 d
H14A H 0.757(4) 0.320(3) 0.5184(15) 0.023(6) Uiso 1 1 d
H14B H 0.763(3) 0.139(3) 0.5037(14) 0.018(5) Uiso 1 1 d
H15A H 1.139(3) -0.105(3) 0.0499(14) 0.016(5) Uiso 1 1 d
H15B H 1.103(4) -0.288(3) 0.0199(15) 0.028(6) Uiso 1 1 d
H16C H 1.088(4) -0.426(3) 0.2256(15) 0.026(6) Uiso 1 1 d
H11 H 0.997(3) 0.080(3) 0.1272(14) 0.014(5) Uiso 1 1 d
H12 H 0.894(4) 0.277(3) 0.2248(15) 0.028(6) Uiso 1 1 d
H15C H 0.933(4) -0.194(3) 0.0326(16) 0.022(6) Uiso 1 1 d
H14C H 0.950(4) 0.246(3) 0.5094(15) 0.022(6) Uiso 1 1 d
H13C H 0.738(3) 0.448(3) 0.3105(15) 0.023(6) Uiso 1 1 d
H2 H 0.393(3) 0.370(3) 0.2528(15) 0.020(6) Uiso 1 1 d

loop_
_atom_site_aniso_label
_atom_site_aniso_U_11
_atom_site_aniso_U_22
_atom_site_aniso_U_33
_atom_site_aniso_U_23
_atom_site_aniso_U_13
_atom_site_aniso_U_12
Br1 0.02673(11) 0.01818(9) 0.01609(9) -0.00127(6) 0.00402(7) -0.00247(6)
O1 0.0376(9) 0.0158(6) 0.0235(6) -0.0051(4) 0.0083(6) 0.0042(5)
O2 0.0316(8) 0.0259(6) 0.0177(6) 0.0023(5) 0.0070(5) -0.0034(6)
O3 0.0367(9) 0.0150(6) 0.0330(7) 0.0045(5) -0.0051(6) 0.0003(5)
O4 0.0295(8) 0.0162(6) 0.0370(7) -0.0100(5) 0.0031(6) 0.0042(5)
N1 0.0190(7) 0.0162(6) 0.0183(6) -0.0020(5) 0.0045(5) -0.0005(5)
N2 0.0182(7) 0.0120(6) 0.0288(7) -0.0032(5) -0.0029(6) 0.0001(5)
C1 0.0134(7) 0.0130(6) 0.0144(6) -0.0016(5) 0.0014(5) -0.0017(5)
C2 0.0126(7) 0.0126(6) 0.0174(6) -0.0029(5) 0.0015(6) -0.0011(5)
C3 0.0124(7) 0.0136(6) 0.0160(6) -0.0029(5) 0.0024(5) -0.0014(5)
C4 0.0153(8) 0.0134(6) 0.0193(7) 0.0004(5) 0.0012(6) -0.0014(5)
C5 0.0123(7) 0.0096(6) 0.0230(7) -0.0034(5) 0.0003(6) 0.0001(5)
C6 0.0126(7) 0.0151(6) 0.0186(7) -0.0063(5) 0.0011(6) -0.0013(5)
N3 0.0178(7) 0.0127(5) 0.0143(6) -0.0016(4) 0.0004(5) 0.0010(5)
N4 0.0168(7) 0.0149(6) 0.0175(6) -0.0033(5) 0.0021(5) 0.0001(5)
C7 0.0112(7) 0.0130(6) 0.0132(6) -0.0008(5) 0.0001(5) 0.0007(5)
C8 0.0175(8) 0.0137(6) 0.0142(6) 0.0019(5) 0.0022(6) 0.0009(5)
C9 0.0168(8) 0.0133(6) 0.0173(7) 0.0017(5) 0.0026(6) 0.0019(5)
C10 0.0113(7) 0.0146(6) 0.0142(6) -0.0014(5) 0.0010(5) -0.0004(5)
C11 0.0135(7) 0.0154(6) 0.0133(6) 0.0006(5) 0.0012(5) -0.0002(5)
C12 0.0139(7) 0.0125(6) 0.0147(6) 0.0008(5) 0.0000(5) -0.0009(5)
C13 0.0214(9) 0.0124(6) 0.0217(7) -0.0012(5) 0.0010(7) 0.0019(6)
C14 0.0288(10) 0.0181(7) 0.0133(6) -0.0021(5) 0.0015(7) 0.0025(7)
C15 0.0239(10) 0.0269(8) 0.0167(7) -0.0052(6) 0.0024(7) 0.0008(7)
C16 0.0230(10) 0.0151(7) 0.0303(9) -0.0045(6) 0.0067(7) 0.0012(6)

loop_
_atom_type_symbol
_atom_type_description
_atom_type_scat_dispersion_real
_atom_type_scat_dispersion_imag
_atom_type_scat_source
C C 0.0033 0.0016 'International Tables Vol C Tables 4.2.6.8 and 6.1.1.4'
H H 0.0000 0.0000 'International Tables Vol C Tables 4.2.6.8 and 6.1.1.4'
N N 0.0061 0.0033 'International Tables Vol C Tables 4.2.6.8 and 6.1.1.4'
O O 0.0106 0.0060 'International Tables Vol C Tables 4.2.6.8 and 6.1.1.4'
Br Br -0.2901 2.4595 'International Tables Vol C Tables 4.2.6.8 and 6.1.1.4'

loop_
_geom_angle_atom_site_label_1
_geom_angle_atom_site_label_2
_geom_angle_atom_site_label_3
_geom_angle
O1 N1 O2 124.26(15)
O1 N1 C3 117.55(14)
O2 N1 C3 118.19(13)
O3 N2 O4 124.28(15)
O3 N2 C5 117.72(14)
O4 N2 C5 118.01(15)
C2 C1 Br1 119.81(11)
C2 C1 C6 121.85(14)
C6 C1 Br1 118.34(12)
C1 C2 H2 123.1(13)
C3 C2 C1 117.30(14)
C3 C2 H2 119.6(13)
C2 C3 N1 118.49(13)
C4 C3 N1 117.85(14)
C4 C3 C2 123.66(14)
C3 C4 C5 116.19(14)
C3 C4 H4 120.0(14)
C5 C4 H4 123.8(14)
C4 C5 N2 118.13(14)
C6 C5 N2 118.67(14)
C6 C5 C4 123.19(14)
C1 C6 H6 124.4(15)
C5 C6 C1 117.79(14)
C5 C6 H6 117.6(15)
C7 N3 C13 117.15(14)
C7 N3 C14 117.45(13)
C14 N3 C13 113.86(13)
C10 N4 C15 116.69(14)
C10 N4 C16 117.76(14)
C16 N4 C15 114.19(14)
C8 C7 N3 121.05(14)
C12 C7 N3 122.28(13)
C12 C7 C8 116.51(13)
C7 C8 H8 121.7(14)
C9 C8 C7 121.81(14)
C9 C8 H8 116.4(14)
C8 C9 C10 121.74(14)
C8 C9 H9 117.2(12)
C10 C9 H9 121.0(12)
C9 C10 N4 121.56(14)
C9 C10 C11 116.60(14)
C11 C10 N4 121.68(14)
C10 C11 H11 122.0(12)
C12 C11 C10 121.61(14)
C12 C11 H11 116.3(12)
C7 C12 H12 121.2(14)
C11 C12 C7 121.70(14)
C11 C12 H12 117.0(14)
N3 C13 H13A 109.8(13)
N3 C13 H13B 110.4(15)
N3 C13 H13C 110.5(13)
H13A C13 H13B 113(2)
H13A C13 H13C 107.6(19)
H13B C13 H13C 104.9(19)
N3 C14 H14A 110.7(15)
N3 C14 H14B 111.9(12)
N3 C14 H14C 114.9(14)
H14A C14 H14B 104(2)
H14A C14 H14C 109(2)
H14B C14 H14C 105.3(19)
N4 C15 H15A 107.6(12)
N4 C15 H15B 114.3(15)
N4 C15 H15C 112.6(14)
H15A C15 H15B 109(2)
H15A C15 H15C 112.7(19)
H15B C15 H15C 101(2)
N4 C16 H16A 112.2(15)
N4 C16 H16B 109.1(14)
N4 C16 H16C 113.3(14)
H16A C16 H16B 111(2)
H16A C16 H16C 107(2)
H16B C16 H16C 104.1(19)

loop_
_geom_bond_atom_site_label_1
_geom_bond_atom_site_label_2
_geom_bond_distance
Br1 C1 1.8884(15)
O1 N1 1.2237(18)
O2 N1 1.2270(19)
O3 N2 1.224(2)
O4 N2 1.227(2)
N1 C3 1.470(2)
N2 C5 1.465(2)
C1 C2 1.386(2)
C1 C6 1.390(2)
C2 C3 1.385(2)
C2 H2 0.96(2)
C3 C4 1.383(2)
C4 C5 1.389(2)
C4 H4 0.93(2)
C5 C6 1.379(2)
C6 H6 0.95(2)
N3 C7 1.406(2)
N3 C13 1.457(2)
N3 C14 1.454(2)
N4 C10 1.408(2)
N4 C15 1.457(2)
N4 C16 1.453(2)
C7 C8 1.405(2)
C7 C12 1.401(2)
C8 C9 1.388(2)
C8 H8 0.91(2)
C9 C10 1.403(2)
C9 H9 0.97(2)
C10 C11 1.403(2)
C11 C12 1.395(2)
C11 H11 0.96(2)
C12 H12 0.94(2)
C13 H13A 0.95(2)
C13 H13B 0.96(2)
C13 H13C 1.01(2)
C14 H14A 0.87(2)
C14 H14B 1.02(2)
C14 H14C 0.95(2)
C15 H15A 0.99(2)
C15 H15B 0.92(2)
C15 H15C 0.93(3)
C16 H16A 0.94(3)
C16 H16B 1.00(2)
C16 H16C 0.97(2)

loop_
_geom_torsion_atom_site_label_1
_geom_torsion_atom_site_label_2
_geom_torsion_atom_site_label_3
_geom_torsion_atom_site_label_4
_geom_torsion
Br1 C1 C2 C3 179.98(12)
Br1 C1 C6 C5 -179.12(12)
O1 N1 C3 C2 4.6(2)
O1 N1 C3 C4 -175.70(16)
O2 N1 C3 C2 -175.90(16)
O2 N1 C3 C4 3.8(2)
O3 N2 C5 C4 8.1(2)
O3 N2 C5 C6 -172.17(16)
O4 N2 C5 C4 -171.59(16)
O4 N2 C5 C6 8.1(2)
N1 C3 C4 C5 -179.49(15)
N2 C5 C6 C1 178.94(15)
C1 C2 C3 N1 179.27(15)
C1 C2 C3 C4 -0.4(3)
C2 C1 C6 C5 1.1(2)
C2 C3 C4 C5 0.2(3)
C3 C4 C5 N2 -179.58(15)
C3 C4 C5 C6 0.7(3)
C4 C5 C6 C1 -1.4(3)
C6 C1 C2 C3 -0.3(2)
N3 C7 C8 C9 175.85(16)
N3 C7 C12 C11 -174.58(16)
N4 C10 C11 C12 -174.25(16)
C7 C8 C9 C10 -0.8(3)
C8 C7 C12 C11 0.9(2)
C8 C9 C10 N4 175.46(16)
C8 C9 C10 C11 0.0(3)
C9 C10 C11 C12 1.2(2)
C10 C11 C12 C7 -1.7(3)
C12 C7 C8 C9 0.3(2)
C13 N3 C7 C8 168.00(16)
C13 N3 C7 C12 -16.7(2)
C14 N3 C7 C8 26.8(2)
C14 N3 C7 C12 -157.86(16)
C15 N4 C10 C9 165.32(17)
C15 N4 C10 C11 -19.5(2)
C16 N4 C10 C9 23.8(2)
C16 N4 C10 C11 -160.97(16)
